data_7160380
loop_
_publ_author_name
'Devaraju, Mohankumar'
'Prasad Dasappa, Jagadeesh'

_publ_section_title
;
 PIDA mediated oxidative annulation of aryl methyl ketones: a facile
 approach for the chemoselective synthesis of 5-substituted oxazoles.
;
_journal_issue 12
_journal_name_full 'Organic &amp; biomolecular chemistry'
_journal_page_first 2891
_journal_page_last 2895
_journal_paper_doi 10.1039/d4ob01427h
_journal_volume 23
_journal_year 2025
_chemical_formula_moiety 'C10 H9 N O3 S'
_chemical_formula_sum 'C11 H10 Cl N O2 S0'
_chemical_formula_weight 223.65
_chemical_name_systematic 5-(4-(methylsulfonyl)phenyl)thiazole
_space_group_crystal_system monoclinic
_space_group_IT_number 15
_space_group_name_Hall '-C 2yc'
_space_group_name_H-M_alt 'C 1 2/c 1'
_atom_sites_solution_hydrogens geom
_atom_sites_solution_primary iterative
_audit_creation_date 2023-08-17
_audit_creation_method
;
Olex2 1.3
(compiled 2020.11.12 svn.r5f609507 for OlexSys, GUI svn.r6408)
;
_audit_update_record
;
2024-05-08 deposited with the CCDC.	2025-02-14 downloaded from the CCDC.
;
_cell_angle_alpha 90
_cell_angle_beta 129.1550(10)
_cell_angle_gamma 90
_cell_formula_units_Z 8
_cell_length_a 22.6755(9)
_cell_length_b 7.0600(3)
_cell_length_c 16.2241(7)
_cell_measurement_reflns_used 9868
_cell_measurement_temperature 298.15
_cell_measurement_theta_max 30.52
_cell_measurement_theta_min 3.11
_cell_volume 2014.05(15)
_computing_cell_refinement 'SAINT V8.40B (?, 2016)'
_computing_data_reduction 'SAINT V8.40B (?, 2016)'
_computing_molecular_graphics 'Olex2 1.3 (Dolomanov et al., 2009)'
_computing_publication_material 'Olex2 1.3 (Dolomanov et al., 2009)'
_computing_structure_refinement 'SHELXL 2018/3 (Sheldrick, 2015)'
_computing_structure_solution 'olex2.solve 1.3 (Bourhis et al., 2015)'
_diffrn_ambient_temperature 298.15
_diffrn_measured_fraction_theta_full 0.999
_diffrn_measured_fraction_theta_max 0.997
_diffrn_measurement_device_type 'Bruker D8 VENTURE diffractometer with PHOTON II detector'
_diffrn_measurement_method '\w and \f scan'
_diffrn_radiation_type MoK\a
_diffrn_radiation_wavelength 0.71073
_diffrn_reflns_av_R_equivalents 0.0288
_diffrn_reflns_av_unetI/netI 0.0150
_diffrn_reflns_Laue_measured_fraction_full 0.999
_diffrn_reflns_Laue_measured_fraction_max 0.997
_diffrn_reflns_limit_h_max 32
_diffrn_reflns_limit_h_min -32
_diffrn_reflns_limit_k_max 10
_diffrn_reflns_limit_k_min -10
_diffrn_reflns_limit_l_max 23
_diffrn_reflns_limit_l_min -23
_diffrn_reflns_number 32079
_diffrn_reflns_point_group_measured_fraction_full 0.999
_diffrn_reflns_point_group_measured_fraction_max 0.997
_diffrn_reflns_theta_full 25.242
_diffrn_reflns_theta_max 30.560
_diffrn_reflns_theta_min 2.525
_exptl_absorpt_coefficient_mu 0.356
_exptl_absorpt_correction_T_max 0.8622
_exptl_absorpt_correction_T_min 0.7842
_exptl_absorpt_correction_type multi-scan
_exptl_absorpt_process_details
;
SADABS-2016/2 (Bruker,2016/2) was used for absorption correction.
wR2(int) was 0.0560 before and 0.0479 after correction.
The Ratio of minimum to maximum transmission is 0.9095.
The \l/2 correction factor is Not present.
;
_exptl_crystal_colour colourless
_exptl_crystal_colour_primary colourless
_exptl_crystal_density_diffrn 1.475
_exptl_crystal_description block
_exptl_crystal_F_000 928
_exptl_crystal_size_max 0.32
_exptl_crystal_size_mid 0.193
_exptl_crystal_size_min 0.112
_refine_diff_density_max 0.395
_refine_diff_density_min -0.287
_refine_diff_density_rms 0.071
_refine_ls_extinction_method none
_refine_ls_goodness_of_fit_ref 1.209
_refine_ls_hydrogen_treatment constr
_refine_ls_matrix_type full
_refine_ls_number_parameters 137
_refine_ls_number_reflns 3075
_refine_ls_number_restraints 0
_refine_ls_restrained_S_all 1.209
_refine_ls_R_factor_all 0.0659
_refine_ls_R_factor_gt 0.0550
_refine_ls_shift/su_max 0.000
_refine_ls_shift/su_mean 0.000
_refine_ls_structure_factor_coef Fsqd
_refine_ls_weighting_details 'w=1/[\s^2^(Fo^2^)+(0.0649P)^2^+2.6852P] where P=(Fo^2^+2Fc^2^)/3'
_refine_ls_weighting_scheme calc
_refine_ls_wR_factor_gt 0.1476
_refine_ls_wR_factor_ref 0.1648
_reflns_Friedel_coverage 0.000
_reflns_number_gt 2657
_reflns_number_total 3075
_reflns_threshold_expression 'I > 2\s(I)'
_cod_data_source_file d4ob01427h2.cif
_cod_data_source_block ag11
_cod_depositor_comments 'Adding full bibliography for 7160379--7160380.cif.'
_cod_database_code 7160380
_shelx_shelxl_version_number 2018/3
_shelx_space_group_comment
;
The symmetry employed for this shelxl refinement is uniquely defined
by the following loop, which should always be used as a source of
symmetry information in preference to the above space-group names.
They are only intended as comments.
;
_shelx_estimated_absorpt_t_max 0.961
_shelx_estimated_absorpt_t_min 0.895
_olex2_refinement_description
;
1. Fixed Uiso
 At 1.2 times of:
  All C(H) groups
 At 1.5 times of:
  All C(H,H,H) groups
2.a Aromatic/amide H refined with riding coordinates:
 C2(H2), C5(H5), C6(H6), C9(H9), C10(H10), C11(H11)
2.b Idealised Me refined as rotating group:
 C8(H8A,H8B,H8C)
;
_olex2_submission_special_instructions 'No special instructions were received'

loop_
_space_group_symop_operation_xyz
'x, y, z'
'-x, y, -z+1/2'
'x+1/2, y+1/2, z'
'-x+1/2, y+1/2, -z+1/2'
'-x, -y, -z'
'x, -y, z-1/2'
'-x+1/2, -y+1/2, -z'
'x+1/2, -y+1/2, z-1/2'

loop_
_atom_site_label
_atom_site_type_symbol
_atom_site_fract_x
_atom_site_fract_y
_atom_site_fract_z
_atom_site_U_iso_or_equiv
_atom_site_adp_type
_atom_site_occupancy
_atom_site_site_symmetry_order
_atom_site_calc_flag
_atom_site_refinement_flags_posn
_atom_site_refinement_flags_adp
_atom_site_refinement_flags_occupancy
_atom_site_disorder_assembly
_atom_site_disorder_group
S1 S 0.65663(3) 0.48233(8) 0.42936(5) 0.04124(18) Uani 1 1 d . . . . .
O3 O 0.36031(10) 0.8795(3) 0.36951(16) 0.0503(4) Uani 1 1 d . . . . .
O2 O 0.68834(11) 0.5762(3) 0.38645(17) 0.0608(5) Uani 1 1 d . . . . .
O1 O 0.62821(12) 0.2929(3) 0.3934(2) 0.0677(6) Uani 1 1 d . . . . .
N1 N 0.32381(12) 1.1779(3) 0.32082(19) 0.0542(5) Uani 1 1 d . . . . .
C2 C 0.38520(13) 1.1400(4) 0.3237(2) 0.0467(5) Uani 1 1 d . . . . .
H2 H 0.407342 1.226545 0.307303 0.056 Uiso 1 1 calc R U . . .
C3 C 0.40786(11) 0.9594(3) 0.35384(16) 0.0342(4) Uani 1 1 d . . . . .
C4 C 0.46796(11) 0.8419(3) 0.37173(15) 0.0321(4) Uani 1 1 d . . . . .
C5 C 0.52577(12) 0.9257(3) 0.37680(19) 0.0403(5) Uani 1 1 d . . . . .
H5 H 0.525872 1.056255 0.369172 0.048 Uiso 1 1 calc R U . . .
C6 C 0.58314(12) 0.8167(3) 0.39309(18) 0.0404(5) Uani 1 1 d . . . . .
H6 H 0.621557 0.873441 0.396286 0.048 Uiso 1 1 calc R U . . .
C7 C 0.58270(11) 0.6231(3) 0.40453(16) 0.0340(4) Uani 1 1 d . . . . .
C8 C 0.72544(15) 0.4791(4) 0.5681(2) 0.0548(6) Uani 1 1 d . . . . .
H8A H 0.768554 0.406556 0.588189 0.082 Uiso 1 1 calc R U . . .
H8B H 0.704332 0.422532 0.598173 0.082 Uiso 1 1 calc R U . . .
H8C H 0.741158 0.606330 0.593975 0.082 Uiso 1 1 calc R U . . .
C9 C 0.31231(15) 1.0215(4) 0.3477(2) 0.0559(7) Uani 1 1 d . . . . .
H9 H 0.273615 1.006082 0.352060 0.067 Uiso 1 1 calc R U . . .
C10 C 0.46834(13) 0.6468(3) 0.3833(2) 0.0447(5) Uani 1 1 d . . . . .
H10 H 0.429685 0.589471 0.379310 0.054 Uiso 1 1 calc R U . . .
C11 C 0.52604(14) 0.5370(3) 0.4007(2) 0.0470(6) Uani 1 1 d . . . . .
H11 H 0.526716 0.406734 0.409833 0.056 Uiso 1 1 calc R U . . .

loop_
_atom_site_aniso_label
_atom_site_aniso_U_11
_atom_site_aniso_U_22
_atom_site_aniso_U_33
_atom_site_aniso_U_23
_atom_site_aniso_U_13
_atom_site_aniso_U_12
S1 0.0383(3) 0.0434(3) 0.0534(3) -0.0041(2) 0.0344(3) 0.0047(2)
O3 0.0500(9) 0.0485(9) 0.0749(12) 0.0013(8) 0.0501(9) 0.0043(7)
O2 0.0594(11) 0.0764(13) 0.0781(13) 0.0111(11) 0.0583(11) 0.0130(10)
O1 0.0605(11) 0.0494(11) 0.1042(16) -0.0248(11) 0.0572(12) -0.0022(9)
N1 0.0421(10) 0.0555(13) 0.0617(13) -0.0031(10) 0.0312(10) 0.0123(9)
C2 0.0406(11) 0.0435(12) 0.0565(13) 0.0049(10) 0.0308(11) 0.0073(9)
C3 0.0296(8) 0.0394(10) 0.0359(9) -0.0040(8) 0.0218(8) 0.0001(7)
C4 0.0298(8) 0.0366(9) 0.0318(8) -0.0026(7) 0.0205(7) 0.0006(7)
C5 0.0383(10) 0.0326(9) 0.0560(12) 0.0019(9) 0.0327(10) 0.0002(8)
C6 0.0351(9) 0.0411(11) 0.0528(12) 0.0019(9) 0.0315(9) -0.0009(8)
C7 0.0310(8) 0.0385(10) 0.0383(9) -0.0023(8) 0.0247(8) 0.0021(7)
C8 0.0455(12) 0.0608(16) 0.0541(14) 0.0067(12) 0.0296(12) 0.0171(11)
C9 0.0454(12) 0.0668(17) 0.0682(16) -0.0044(13) 0.0418(13) 0.0099(12)
C10 0.0418(11) 0.0399(11) 0.0693(15) -0.0014(10) 0.0432(11) -0.0027(9)
C11 0.0488(12) 0.0315(10) 0.0779(17) -0.0018(10) 0.0482(13) -0.0006(9)

loop_
_atom_type_symbol
_atom_type_description
_atom_type_scat_dispersion_real
_atom_type_scat_dispersion_imag
_atom_type_scat_source
C C 0.0033 0.0016 'International Tables Vol C Tables 4.2.6.8 and 6.1.1.4'
H H 0.0000 0.0000 'International Tables Vol C Tables 4.2.6.8 and 6.1.1.4'
N N 0.0061 0.0033 'International Tables Vol C Tables 4.2.6.8 and 6.1.1.4'
O O 0.0106 0.0060 'International Tables Vol C Tables 4.2.6.8 and 6.1.1.4'
Cl Cl 0.1484 0.1585 'International Tables Vol C Tables 4.2.6.8 and 6.1.1.4'
S S 0.1246 0.1234 'International Tables Vol C Tables 4.2.6.8 and 6.1.1.4'

loop_
_geom_angle_atom_site_label_1
_geom_angle_atom_site_label_2
_geom_angle_atom_site_label_3
_geom_angle
_geom_angle_site_symmetry_1
_geom_angle_site_symmetry_3
_geom_angle_publ_flag
O2 S1 C7 108.87(11) . . ?
O2 S1 C8 108.42(14) . . ?
O1 S1 O2 117.70(13) . . ?
O1 S1 C7 108.25(11) . . ?
O1 S1 C8 108.43(15) . . ?
C8 S1 C7 104.36(11) . . ?
C9 O3 C3 104.0(2) . . ?
C9 N1 C2 103.8(2) . . ?
N1 C2 H2 125.1 . . ?
C3 C2 N1 109.8(2) . . ?
C3 C2 H2 125.1 . . ?
O3 C3 C4 118.18(18) . . ?
C2 C3 O3 106.96(18) . . ?
C2 C3 C4 134.9(2) . . ?
C5 C4 C3 119.73(19) . . ?
C10 C4 C3 121.06(18) . . ?
C10 C4 C5 119.21(18) . . ?
C4 C5 H5 119.7 . . ?
C6 C5 C4 120.7(2) . . ?
C6 C5 H5 119.7 . . ?
C5 C6 H6 120.3 . . ?
C7 C6 C5 119.35(19) . . ?
C7 C6 H6 120.3 . . ?
C6 C7 S1 120.16(15) . . ?
C6 C7 C11 120.85(19) . . ?
C11 C7 S1 118.94(17) . . ?
S1 C8 H8A 109.5 . . ?
S1 C8 H8B 109.5 . . ?
S1 C8 H8C 109.5 . . ?
H8A C8 H8B 109.5 . . ?
H8A C8 H8C 109.5 . . ?
H8B C8 H8C 109.5 . . ?
O3 C9 H9 122.3 . . ?
N1 C9 O3 115.3(2) . . ?
N1 C9 H9 122.3 . . ?
C4 C10 H10 119.8 . . ?
C11 C10 C4 120.41(19) . . ?
C11 C10 H10 119.8 . . ?
C7 C11 C10 119.5(2) . . ?
C7 C11 H11 120.3 . . ?
C10 C11 H11 120.3 . . ?

loop_
_geom_bond_atom_site_label_1
_geom_bond_atom_site_label_2
_geom_bond_distance
_geom_bond_site_symmetry_2
_geom_bond_publ_flag
S1 O2 1.4397(19) . ?
S1 O1 1.439(2) . ?
S1 C7 1.7627(19) . ?
S1 C8 1.751(3) . ?
O3 C3 1.376(2) . ?
O3 C9 1.353(3) . ?
N1 C2 1.389(3) . ?
N1 C9 1.273(4) . ?
C2 H2 0.9300 . ?
C2 C3 1.346(3) . ?
C3 C4 1.460(3) . ?
C4 C5 1.393(3) . ?
C4 C10 1.389(3) . ?
C5 H5 0.9300 . ?
C5 C6 1.386(3) . ?
C6 H6 0.9300 . ?
C6 C7 1.381(3) . ?
C7 C11 1.387(3) . ?
C8 H8A 0.9600 . ?
C8 H8B 0.9600 . ?
C8 H8C 0.9600 . ?
C9 H9 0.9300 . ?
C10 H10 0.9300 . ?
C10 C11 1.387(3) . ?
C11 H11 0.9300 . ?

loop_
_geom_torsion_atom_site_label_1
_geom_torsion_atom_site_label_2
_geom_torsion_atom_site_label_3
_geom_torsion_atom_site_label_4
_geom_torsion
_geom_torsion_site_symmetry_1
_geom_torsion_site_symmetry_2
_geom_torsion_site_symmetry_3
_geom_torsion_site_symmetry_4
_geom_torsion_publ_flag
S1 C7 C11 C10 178.8(2) . . . . ?
O3 C3 C4 C5 -167.68(19) . . . . ?
O3 C3 C4 C10 12.7(3) . . . . ?
O2 S1 C7 C6 -26.6(2) . . . . ?
O2 S1 C7 C11 155.8(2) . . . . ?
O1 S1 C7 C6 -155.7(2) . . . . ?
O1 S1 C7 C11 26.7(2) . . . . ?
N1 C2 C3 O3 0.6(3) . . . . ?
N1 C2 C3 C4 -179.3(2) . . . . ?
C2 N1 C9 O3 0.4(3) . . . . ?
C2 C3 C4 C5 12.2(4) . . . . ?
C2 C3 C4 C10 -167.4(3) . . . . ?
C3 O3 C9 N1 0.0(3) . . . . ?
C3 C4 C5 C6 -179.6(2) . . . . ?
C3 C4 C10 C11 -179.7(2) . . . . ?
C4 C5 C6 C7 -0.1(3) . . . . ?
C4 C10 C11 C7 -1.2(4) . . . . ?
C5 C4 C10 C11 0.6(4) . . . . ?
C5 C6 C7 S1 -178.06(17) . . . . ?
C5 C6 C7 C11 -0.5(3) . . . . ?
C6 C7 C11 C10 1.2(4) . . . . ?
C8 S1 C7 C6 89.0(2) . . . . ?
C8 S1 C7 C11 -88.6(2) . . . . ?
C9 O3 C3 C2 -0.3(3) . . . . ?
C9 O3 C3 C4 179.6(2) . . . . ?
C9 N1 C2 C3 -0.6(3) . . . . ?
C10 C4 C5 C6 0.0(3) . . . . ?
